data_4315913
loop_
_publ_author_name
'Pei-Xin Li'
'Fang Kong'
'Chun-Li Hu'
'Na Zhao'
'Jiang-Gao Mao'

_publ_section_title
;
 A Series of New Phases Containing Three Different Asymmetric Building
 Units
;
_journal_name_full 'Inorganic Chemistry'
_journal_page_first 5943
_journal_page_last 5952
_journal_paper_doi 10.1021/ic100462r
_journal_volume 49
_journal_year 2010
_chemical_formula_sum 'O11 Pb2 Se2 V2'
_chemical_formula_weight 850.18
_chemical_name_systematic
; 
 ? 
;
_space_group_IT_number 2
_symmetry_cell_setting triclinic
_symmetry_space_group_name_Hall '-P 1'
_symmetry_space_group_name_H-M 'P -1'
_atom_sites_solution_hydrogens none
_atom_sites_solution_primary direct
_atom_sites_solution_secondary difmap
_audit_creation_method SHELXL-97
_cell_angle_alpha 96.031(4)
_cell_angle_beta 93.657(6)
_cell_angle_gamma 95.455(7)
_cell_formula_units_Z 2
_cell_length_a 6.832(3)
_cell_length_b 7.181(3)
_cell_length_c 9.857(5)
_cell_measurement_reflns_used 1338
_cell_measurement_temperature 293(2)
_cell_measurement_theta_max 27.4797
_cell_measurement_theta_min 2.0833
_cell_volume 477.4(4)
_computing_structure_refinement 'SHELXL-97 (Sheldrick, 1997)'
_computing_structure_solution 'SHELXS-97 (Sheldrick, 1990)'
_diffrn_ambient_temperature 293(2)
_diffrn_detector_area_resol_mean 28.5714
_diffrn_measured_fraction_theta_full 0.904
_diffrn_measured_fraction_theta_max 0.904
_diffrn_measurement_device_type Saturn70
_diffrn_measurement_method CCD_Profile_fitting
_diffrn_radiation_monochromator graphite
_diffrn_radiation_source 'fine-focus sealed tube'
_diffrn_radiation_type MoK\a
_diffrn_radiation_wavelength 0.71073
_diffrn_reflns_av_R_equivalents 0.0204
_diffrn_reflns_av_sigmaI/netI 0.0329
_diffrn_reflns_limit_h_max 6
_diffrn_reflns_limit_h_min -8
_diffrn_reflns_limit_k_max 9
_diffrn_reflns_limit_k_min -8
_diffrn_reflns_limit_l_max 12
_diffrn_reflns_limit_l_min -12
_diffrn_reflns_number 3329
_diffrn_reflns_theta_full 27.53
_diffrn_reflns_theta_max 27.53
_diffrn_reflns_theta_min 3.00
_diffrn_standards_decay_% <1.0%
_exptl_absorpt_coefficient_mu 44.732
_exptl_absorpt_correction_T_max 1.0000
_exptl_absorpt_correction_T_min 0.6985
_exptl_absorpt_correction_type multi-scan
_exptl_crystal_colour yellow
_exptl_crystal_density_diffrn 5.914
_exptl_crystal_density_method 'not measured'
_exptl_crystal_description Prism
_exptl_crystal_F_000 732
_exptl_crystal_size_max 0.1100
_exptl_crystal_size_mid 0.0600
_exptl_crystal_size_min 0.0600
_refine_diff_density_max 1.803
_refine_diff_density_min -2.900
_refine_diff_density_rms 0.250
_refine_ls_extinction_coef 0.0016(9)
_refine_ls_extinction_expression Fc^*^=kFc[1+0.001xFc^2^\l^3^/sin(2\q)]^-1/4^
_refine_ls_extinction_method SHELXL
_refine_ls_goodness_of_fit_ref 1.035
_refine_ls_hydrogen_treatment none
_refine_ls_matrix_type full
_refine_ls_number_parameters 155
_refine_ls_number_reflns 1989
_refine_ls_number_restraints 0
_refine_ls_restrained_S_all 1.035
_refine_ls_R_factor_all 0.0295
_refine_ls_R_factor_gt 0.0256
_refine_ls_shift/su_max 0.001
_refine_ls_shift/su_mean 0.000
_refine_ls_structure_factor_coef Fsqd
_refine_ls_weighting_details 'calc w=1/[\s^2^(Fo^2^)+(0.0409P)^2^+0.0000P] where P=(Fo^2^+2Fc^2^)/3'
_refine_ls_weighting_scheme calc
_refine_ls_wR_factor_gt 0.0620
_refine_ls_wR_factor_ref 0.0631
_reflns_number_gt 1780
_reflns_number_total 1989
_reflns_threshold_expression >2sigma(I)
_cod_data_source_file ic100462r_si_001_1.cif
_cod_data_source_block Pb2V2Se2O11
_cod_depositor_comments
;
The following automatic conversions were performed:

'_exptl_absorpt_correction_type' value 'Multi-scan' changed to
'multi-scan' according to the built-in table from CIF Core dictionary
named 'cif_core.dic' version 2.4.1 from 2010-06-29.

Automatic conversion script
Id: cif_fix_values 1646 2011-03-28 12:23:43Z adriana 
;
_cod_database_code 4315913

loop_
_symmetry_equiv_pos_as_xyz
'x, y, z'
'-x, -y, -z'

loop_
_atom_site_label
_atom_site_type_symbol
_atom_site_fract_x
_atom_site_fract_y
_atom_site_fract_z
_atom_site_U_iso_or_equiv
_atom_site_adp_type
_atom_site_occupancy
_atom_site_symmetry_multiplicity
_atom_site_calc_flag
_atom_site_refinement_flags
_atom_site_disorder_assembly
_atom_site_disorder_group
Pb1 Pb 0.17780(3) 0.14346(3) 0.89670(2) 0.01289(11) Uani 1 1 d . . .
Pb2 Pb -0.13655(4) 0.55079(3) 0.74693(3) 0.01517(11) Uani 1 1 d . . .
V1 V -0.65730(15) 0.84107(14) 0.55170(11) 0.0090(2) Uani 1 1 d . . .
V2 V -0.33431(15) 1.05793(14) 0.75208(11) 0.0080(2) Uani 1 1 d . . .
Se1 Se 0.33349(9) 0.66214(8) 0.95302(6) 0.00826(14) Uani 1 1 d . . .
Se2 Se -0.65837(8) 0.40297(8) 0.60210(6) 0.00800(14) Uani 1 1 d . . .
O1 O 0.1173(7) 0.7511(7) 0.9223(5) 0.0143(9) Uani 1 1 d . . .
O2 O 0.2685(7) 0.4733(6) 1.0389(5) 0.0146(9) Uani 1 1 d . . .
O3 O 0.4510(6) 0.8193(6) 1.0872(5) 0.0137(9) Uani 1 1 d . . .
O4 O -0.4472(7) 0.2975(6) 0.6324(5) 0.0116(9) Uani 1 1 d . . .
O5 O -0.7713(6) 0.3922(6) 0.7468(5) 0.0126(9) Uani 1 1 d . . .
O6 O -0.5368(6) 0.6279(6) 0.6275(5) 0.0117(9) Uani 1 1 d . . .
O7 O -0.8798(7) 0.7345(7) 0.5298(5) 0.0162(10) Uani 1 1 d . . .
O8 O -0.6385(7) 0.9720(6) 0.7088(5) 0.0127(9) Uani 1 1 d . . .
O9 O -0.1332(6) 1.2150(6) 0.7724(5) 0.0126(9) Uani 1 1 d . . .
O10 O -0.2608(7) 0.8793(6) 0.8250(5) 0.0146(9) Uani 1 1 d . . .
O11 O -0.3345(6) 0.9717(6) 0.5673(4) 0.0094(9) Uani 1 1 d . . .

loop_
_atom_site_aniso_label
_atom_site_aniso_U_11
_atom_site_aniso_U_22
_atom_site_aniso_U_33
_atom_site_aniso_U_23
_atom_site_aniso_U_13
_atom_site_aniso_U_12
Pb1 0.01349(16) 0.01078(15) 0.01542(15) 0.00715(9) -0.00086(9) 0.00155(9)
Pb2 0.01907(16) 0.01350(15) 0.01411(16) 0.00677(10) 0.00009(10) 0.00273(10)
V1 0.0116(5) 0.0055(5) 0.0107(5) 0.0038(4) 0.0000(4) 0.0023(4)
V2 0.0097(5) 0.0057(5) 0.0096(5) 0.0053(4) -0.0018(4) 0.0029(4)
Se1 0.0100(3) 0.0059(3) 0.0094(3) 0.0039(2) -0.0014(2) 0.0019(2)
Se2 0.0088(3) 0.0058(3) 0.0102(3) 0.0047(2) -0.0004(2) 0.0018(2)
O1 0.013(2) 0.015(2) 0.017(2) 0.0057(18) -0.0047(17) 0.0048(18)
O2 0.025(3) 0.004(2) 0.016(2) 0.0070(17) 0.0031(19) 0.0006(18)
O3 0.013(2) 0.012(2) 0.015(2) -0.0012(18) -0.0004(17) 0.0015(18)
O4 0.014(2) 0.006(2) 0.016(2) 0.0068(17) -0.0020(17) 0.0046(17)
O5 0.016(2) 0.011(2) 0.013(2) 0.0090(18) 0.0034(17) 0.0020(18)
O6 0.013(2) 0.006(2) 0.017(2) 0.0053(17) 0.0004(17) -0.0004(17)
O7 0.014(2) 0.014(2) 0.020(3) 0.0101(19) 0.0015(18) -0.0056(18)
O8 0.014(2) 0.009(2) 0.016(2) 0.0035(18) 0.0007(17) 0.0030(17)
O9 0.015(2) 0.011(2) 0.013(2) 0.0039(17) -0.0002(17) 0.0038(18)
O10 0.023(2) 0.009(2) 0.013(2) 0.0082(17) -0.0004(18) 0.0034(19)
O11 0.012(2) 0.009(2) 0.008(2) 0.0041(16) -0.0016(16) 0.0029(17)

loop_
_atom_type_symbol
_atom_type_description
_atom_type_scat_dispersion_real
_atom_type_scat_dispersion_imag
_atom_type_scat_source
O O 0.0106 0.0060 'International Tables Vol C Tables 4.2.6.8 and 6.1.1.4'
V V 0.3005 0.5294 'International Tables Vol C Tables 4.2.6.8 and 6.1.1.4'
Se Se -0.0929 2.2259 'International Tables Vol C Tables 4.2.6.8 and 6.1.1.4'
Pb Pb -3.3944 10.1111 'International Tables Vol C Tables 4.2.6.8 and 6.1.1.4'

loop_
_geom_angle_atom_site_label_1
_geom_angle_atom_site_label_2
_geom_angle_atom_site_label_3
_geom_angle
_geom_angle_site_symmetry_1
_geom_angle_site_symmetry_3
_geom_angle_publ_flag
O5 Pb1 O9 66.28(15) 1_655 1_545 ?
O5 Pb1 O3 81.30(15) 1_655 2_667 ?
O9 Pb1 O3 146.59(16) 1_545 2_667 ?
O5 Pb1 O8 79.80(15) 1_655 1_645 ?
O9 Pb1 O8 103.91(14) 1_545 1_645 ?
O3 Pb1 O8 60.60(14) 2_667 1_645 ?
O5 Pb1 O2 68.79(15) 1_655 . ?
O9 Pb1 O2 97.88(14) 1_545 . ?
O3 Pb1 O2 76.60(14) 2_667 . ?
O8 Pb1 O2 130.03(15) 1_645 . ?
O2 Pb2 O9 77.33(15) 2_567 1_545 ?
O2 Pb2 O1 75.15(16) 2_567 . ?
O9 Pb2 O1 110.59(15) 1_545 . ?
O2 Pb2 O10 73.05(14) 2_567 . ?
O9 Pb2 O10 149.39(15) 1_545 . ?
O1 Pb2 O10 69.02(14) . . ?
O2 Pb2 O4 87.73(15) 2_567 . ?
O9 Pb2 O4 60.15(14) 1_545 . ?
O1 Pb2 O4 162.32(15) . . ?
O10 Pb2 O4 110.58(14) . . ?
O7 V1 O8 106.8(2) . . ?
O7 V1 O11 102.9(2) . 2_476 ?
O8 V1 O11 101.8(2) . 2_476 ?
O7 V1 O6 95.2(2) . . ?
O8 V1 O6 92.4(2) . . ?
O11 V1 O6 152.6(2) 2_476 . ?
O7 V1 O4 95.8(2) . 2_466 ?
O8 V1 O4 156.7(2) . 2_466 ?
O11 V1 O4 78.20(18) 2_476 2_466 ?
O6 V1 O4 79.57(18) . 2_466 ?
O7 V1 O11 174.7(2) . . ?
O8 V1 O11 78.22(19) . . ?
O11 V1 O11 77.43(18) 2_476 . ?
O6 V1 O11 82.74(17) . . ?
O4 V1 O11 79.03(16) 2_466 . ?
O7 V1 V2 147.05(18) . . ?
O8 V1 V2 41.84(15) . . ?
O11 V1 V2 95.34(14) 2_476 . ?
O6 V1 V2 79.65(13) . . ?
O4 V1 V2 114.83(13) 2_466 . ?
O11 V1 V2 37.42(11) . . ?
O10 V2 O9 103.1(2) . . ?
O10 V2 O11 101.9(2) . . ?
O9 V2 O11 101.0(2) . . ?
O10 V2 O3 97.1(2) . 2_577 ?
O9 V2 O3 92.6(2) . 2_577 ?
O11 V2 O3 153.4(2) . 2_577 ?
O10 V2 O8 101.4(2) . . ?
O9 V2 O8 154.5(2) . . ?
O11 V2 O8 80.45(19) . . ?
O3 V2 O8 77.65(18) 2_577 . ?
O10 V2 O4 175.6(2) . 1_565 ?
O9 V2 O4 79.49(19) . 1_565 ?
O11 V2 O4 74.02(18) . 1_565 ?
O3 V2 O4 86.32(18) 2_577 1_565 ?
O8 V2 O4 76.46(17) . 1_565 ?
O10 V2 V1 98.16(17) . . ?
O9 V2 V1 146.39(16) . . ?
O11 V2 V1 48.72(14) . . ?
O3 V2 V1 110.40(14) 2_577 . ?
O8 V2 V1 32.77(13) . . ?
O4 V2 V1 77.92(12) 1_565 . ?
O1 Se1 O2 103.2(2) . . ?
O1 Se1 O3 103.1(2) . . ?
O2 Se1 O3 100.3(2) . . ?
O5 Se2 O4 103.6(2) . . ?
O5 Se2 O6 101.7(2) . . ?
O4 Se2 O6 93.5(2) . . ?
Se1 O1 Pb2 116.5(2) . . ?
Se1 O2 Pb2 132.3(2) . 2_567 ?
Se1 O2 Pb1 118.3(2) . . ?
Pb2 O2 Pb1 105.92(17) 2_567 . ?
Se1 O3 V2 128.3(3) . 2_577 ?
Se1 O3 Pb1 116.8(2) . 2_667 ?
V2 O3 Pb1 114.08(19) 2_577 2_667 ?
Se2 O4 V1 113.2(2) . 2_466 ?
Se2 O4 V2 140.0(3) . 1_545 ?
V1 O4 V2 88.40(16) 2_466 1_545 ?
Se2 O4 Pb2 112.5(2) . . ?
V1 O4 Pb2 105.56(18) 2_466 . ?
V2 O4 Pb2 91.61(14) 1_545 . ?
Se2 O5 Pb1 132.6(2) . 1_455 ?
Se2 O6 V1 120.4(2) . . ?
V1 O8 V2 105.4(2) . . ?
V1 O8 Pb1 146.6(2) . 1_465 ?
V2 O8 Pb1 107.25(18) . 1_465 ?
V2 O9 Pb2 124.4(2) . 1_565 ?
V2 O9 Pb1 120.8(2) . 1_565 ?
Pb2 O9 Pb1 112.68(17) 1_565 1_565 ?
V2 O10 Pb2 137.3(2) . . ?
V2 O11 V1 115.0(2) . 2_476 ?
V2 O11 V1 93.85(18) . . ?
V1 O11 V1 102.57(18) 2_476 . ?

loop_
_geom_bond_atom_site_label_1
_geom_bond_atom_site_label_2
_geom_bond_distance
_geom_bond_site_symmetry_2
_geom_bond_publ_flag
Pb1 O5 2.449(5) 1_655 ?
Pb1 O9 2.508(4) 1_545 ?
Pb1 O3 2.518(5) 2_667 ?
Pb1 O8 2.575(5) 1_645 ?
Pb1 O2 2.622(5) . ?
Pb2 O2 2.364(5) 2_567 ?
Pb2 O9 2.452(5) 1_545 ?
Pb2 O1 2.586(5) . ?
Pb2 O10 2.638(5) . ?
Pb2 O4 2.760(5) . ?
V1 O7 1.626(5) . ?
V1 O8 1.716(5) . ?
V1 O11 1.877(4) 2_476 ?
V1 O6 1.995(4) . ?
V1 O4 2.171(5) 2_466 ?
V1 O11 2.302(5) . ?
V1 V2 3.0561(17) . ?
V2 O10 1.638(4) . ?
V2 O9 1.680(5) . ?
V2 O11 1.861(4) . ?
V2 O3 1.981(5) 2_577 ?
V2 O8 2.114(5) . ?
V2 O4 2.347(4) 1_565 ?
Se1 O1 1.686(4) . ?
Se1 O2 1.711(5) . ?
Se1 O3 1.745(5) . ?
Se2 O5 1.670(5) . ?
Se2 O4 1.716(4) . ?
Se2 O6 1.731(4) . ?
O2 Pb2 2.364(5) 2_567 ?
O3 V2 1.981(5) 2_577 ?
O3 Pb1 2.518(5) 2_667 ?
O4 V1 2.171(5) 2_466 ?
O4 V2 2.347(4) 1_545 ?
O5 Pb1 2.449(5) 1_455 ?
O8 Pb1 2.575(5) 1_465 ?
O9 Pb2 2.452(5) 1_565 ?
O9 Pb1 2.508(4) 1_565 ?
O11 V1 1.877(4) 2_476 ?
